data_7011672
loop_
_publ_author_name
'Dariusz Matoga'
'Janusz Szklarzewicz'
'Alina Samotus'
'Krzysztof Lewi\'nski'

_publ_section_title
;
 Crystal structures of mixed-ligand oxocyano complexes of
 molybdenum(IV) and tungsten(IV) and their reactivity towards molecular
 oxygen studied by IR spectroscopy
;
_journal_issue 18
_journal_name_full 'J. Chem. Soc., Dalton Trans.'
_journal_page_first 3587
_journal_page_last 3592
_journal_paper_doi 10.1039/b202654f
_journal_year 2002
_chemical_formula_moiety 'C56 H50 N6 O4 P2 W'
_chemical_formula_sum 'C56 H50 N6 O4 P2 W'
_chemical_formula_weight 1116.81
_chemical_name_systematic
; 
? 
;
_space_group_IT_number 2
_symmetry_cell_setting triclinic
_symmetry_space_group_name_Hall '-P 1'
_symmetry_space_group_name_H-M 'P -1'
_atom_sites_solution_hydrogens geom
_atom_sites_solution_primary heavy
_atom_sites_solution_secondary difmap
_audit_creation_method SHELXL-97
_cell_angle_alpha 69.2620(5)
_cell_angle_beta 89.2020(5)
_cell_angle_gamma 61.8950(5)
_cell_formula_units_Z 2
_cell_length_a 13.6050(2)
_cell_length_b 13.68400(10)
_cell_length_c 16.8940(3)
_cell_measurement_temperature 293(2)
_cell_volume 2549.61(6)
_computing_cell_refinement 'DENZO-SMN (Otwinowski & Minor, 1997)'
_computing_data_collection 'COLLECT (Nonius BV, 1997-2000)'
_computing_data_reduction 'DENZO-SMN (Otwinowski & Minor, 1997)'
_computing_structure_refinement 'SHELXL-97 (Sheldrick, 1997)'
_computing_structure_solution 'SHELXS-97 (Sheldrick, 1990)'
_diffrn_ambient_temperature 293(2)
_diffrn_measured_fraction_theta_full 0.995
_diffrn_measured_fraction_theta_max 0.995
_diffrn_measurement_device_type 'Nonius KappaCCD'
_diffrn_measurement_method '\f and \w scans with the \k offsets'
_diffrn_radiation_monochromator graphite
_diffrn_radiation_source 'fine-focus sealed tube'
_diffrn_radiation_type MoK\a
_diffrn_radiation_wavelength 0.71070
_diffrn_reflns_av_R_equivalents 0.0211
_diffrn_reflns_av_sigmaI/netI 0.0395
_diffrn_reflns_limit_h_max 17
_diffrn_reflns_limit_h_min -17
_diffrn_reflns_limit_k_max 17
_diffrn_reflns_limit_k_min -17
_diffrn_reflns_limit_l_max 20
_diffrn_reflns_limit_l_min -21
_diffrn_reflns_number 19887
_diffrn_reflns_theta_full 27.46
_diffrn_reflns_theta_max 27.46
_diffrn_reflns_theta_min 2.35
_exptl_absorpt_coefficient_mu 2.380
_exptl_absorpt_correction_T_max 0.7166
_exptl_absorpt_correction_T_min 0.5354
_exptl_absorpt_correction_type 'multi-scan (DENZO-SMN; Otwinowski & Minor, 1997)'
_exptl_crystal_colour 'dark green'
_exptl_crystal_density_diffrn 1.455
_exptl_crystal_density_meas ?
_exptl_crystal_density_method .
_exptl_crystal_description prism
_exptl_crystal_F_000 1128
_exptl_crystal_size_max 0.30
_exptl_crystal_size_mid 0.25
_exptl_crystal_size_min 0.15
_refine_diff_density_max 0.817
_refine_diff_density_min -0.828
_refine_diff_density_rms 0.068
_refine_ls_extinction_coef 0.0015(2)
_refine_ls_extinction_expression Fc^*^==kFc[1+0.001xFc^2^\l^3^/sin(2\q)]^-1/4^
_refine_ls_extinction_method SHELXL
_refine_ls_goodness_of_fit_ref 1.006
_refine_ls_hydrogen_treatment mixed
_refine_ls_matrix_type full
_refine_ls_number_parameters 664
_refine_ls_number_reflns 11621
_refine_ls_number_restraints 0
_refine_ls_restrained_S_all 1.006
_refine_ls_R_factor_all 0.0352
_refine_ls_R_factor_gt 0.0279
_refine_ls_shift/su_max 0.001
_refine_ls_shift/su_mean 0.000
_refine_ls_structure_factor_coef Fsqd
_refine_ls_weighting_details 'w==1/[\s^2^(Fo^2^)+(0.0303P)^2^+1.5040P] where P==(Fo^2^+2Fc^2^)/3'
_refine_ls_weighting_scheme calc
_refine_ls_wR_factor_gt 0.0669
_refine_ls_wR_factor_ref 0.0711
_reflns_number_gt 10291
_reflns_number_total 11621
_reflns_threshold_expression >2sigma(I)
_cod_data_source_file b202654f.txt
_cod_data_source_block wpz2
_cod_depositor_comments
;
The following automatic conversions were performed:

'_refine_ls_weighting_scheme' value 'calc
w==1/[\s^2^(Fo^2^)+(0.0303P)^2^+1.5040P] where P==(Fo^2^+2Fc^2^)/3'
was changed to 'calc'. New tag '_refine_ls_weighting_details' was
created. The value of the new tag was set to
'w==1/[\s^2^(Fo^2^)+(0.0303P)^2^+1.5040P] where P==(Fo^2^+2Fc^2^)/3'.

Automatic conversion script
Id: cif_fix_values 3143 2015-03-26 13:38:13Z robertas 
;
_cod_database_code 7011672

loop_
_symmetry_equiv_pos_as_xyz
'x, y, z'
'-x, -y, -z'

loop_
_atom_site_label
_atom_site_type_symbol
_atom_site_fract_x
_atom_site_fract_y
_atom_site_fract_z
_atom_site_U_iso_or_equiv
_atom_site_adp_type
_atom_site_occupancy
_atom_site_calc_flag
_atom_site_refinement_flags
_atom_site_disorder_assembly
_atom_site_disorder_group
W W 0.265619(9) 0.476234(9) 0.199816(7) 0.03778(5) Uani 1 d . . .
O1 O 0.1340(2) 0.5002(2) 0.17668(16) 0.0578(6) Uani 1 d . . .
C1 C 0.3087(3) 0.5047(2) 0.0743(2) 0.0441(6) Uani 1 d . . .
N1 N 0.3303(3) 0.5179(3) 0.0069(2) 0.0659(8) Uani 1 d . . .
C2 C 0.2238(3) 0.6565(2) 0.1798(2) 0.0454(7) Uani 1 d . . .
N2 N 0.1975(3) 0.7527(3) 0.1705(2) 0.0676(8) Uani 1 d . . .
C3 C 0.2826(3) 0.4322(2) 0.3357(2) 0.0464(7) Uani 1 d . . .
N3 N 0.2914(3) 0.4094(3) 0.40868(19) 0.0664(8) Uani 1 d . . .
C4 C 0.3639(3) 0.2860(3) 0.23229(19) 0.0440(6) Uani 1 d . . .
N4 N 0.4080(3) 0.1840(2) 0.2501(2) 0.0642(8) Uani 1 d . . .
N5 N 0.4568(2) 0.4562(2) 0.22924(17) 0.0470(6) Uani 1 d . . .
C5 C 0.5289(3) 0.4443(3) 0.1748(2) 0.0603(9) Uani 1 d . . .
H5 H 0.5132 0.4315 0.1271 0.070(12) Uiso 1 calc R . .
C6 C 0.6264(3) 0.4502(4) 0.1859(3) 0.0745(11) Uani 1 d . . .
H6 H 0.6727 0.4423 0.1449 0.089(14) Uiso 1 calc R . .
N6 N 0.6558(3) 0.4664(4) 0.2509(2) 0.0829(11) Uani 1 d . . .
C7 C 0.5842(4) 0.4794(5) 0.3057(3) 0.0887(14) Uani 1 d . . .
H7 H 0.6009 0.4918 0.3532 0.114(18) Uiso 1 calc R . .
C8 C 0.4864(4) 0.4751(4) 0.2950(3) 0.0742(11) Uani 1 d . . .
H8 H 0.4391 0.4859 0.3352 0.096(15) Uiso 1 calc R . .
P1 P 1.00909(6) 1.06660(6) 0.30541(4) 0.03541(14) Uani 1 d . . .
C111 C 1.0037(2) 1.1825(2) 0.33555(18) 0.0401(6) Uani 1 d . . .
C112 C 0.9168(3) 1.2399(3) 0.3743(2) 0.0495(7) Uani 1 d . . .
H112 H 0.8632 1.2157 0.3881 0.062(11) Uiso 1 calc R . .
C113 C 0.9104(4) 1.3343(3) 0.3924(3) 0.0664(10) Uani 1 d . . .
H113 H 0.8524 1.3734 0.4186 0.094(15) Uiso 1 calc R . .
C114 C 0.9895(4) 1.3691(3) 0.3715(3) 0.0755(12) Uani 1 d . . .
H114 H 0.9845 1.4327 0.3832 0.116(18) Uiso 1 calc R . .
C115 C 1.0768(4) 1.3118(4) 0.3333(3) 0.0759(12) Uani 1 d . . .
H115 H 1.1303 1.3363 0.3201 0.081(13) Uiso 1 calc R . .
C116 C 1.0848(3) 1.2180(3) 0.3147(2) 0.0586(9) Uani 1 d . . .
H116 H 1.1433 1.1792 0.2888 0.068(12) Uiso 1 calc R . .
C121 C 1.0115(2) 1.1111(2) 0.19235(18) 0.0378(6) Uani 1 d . . .
C122 C 1.0608(3) 1.0241(3) 0.1578(2) 0.0456(7) Uani 1 d . . .
H122 H 1.0967 0.9426 0.1936 0.047(9) Uiso 1 calc R . .
C123 C 1.0560(3) 1.0598(3) 0.0697(2) 0.0571(8) Uani 1 d . . .
H123 H 1.0890 1.0021 0.0462 0.069(11) Uiso 1 calc R . .
C124 C 1.0025(3) 1.1806(3) 0.0165(2) 0.0589(9) Uani 1 d . . .
H124 H 0.9991 1.2038 -0.0427 0.086(14) Uiso 1 calc R . .
C125 C 0.9543(3) 1.2665(3) 0.0500(2) 0.0572(8) Uani 1 d . . .
H125 H 0.9193 1.3477 0.0136 0.057(10) Uiso 1 calc R . .
C126 C 0.9575(3) 1.2329(3) 0.1381(2) 0.0505(7) Uani 1 d . . .
H126 H 0.9239 1.2914 0.1608 0.066(11) Uiso 1 calc R . .
C131 C 0.8852(2) 1.0534(2) 0.32608(18) 0.0386(6) Uani 1 d . . .
C132 C 0.8851(3) 0.9753(3) 0.4058(2) 0.0518(7) Uani 1 d . . .
H132 H 0.9503 0.9272 0.4481 0.051(9) Uiso 1 calc R . .
C133 C 0.7879(3) 0.9700(3) 0.4214(2) 0.0620(9) Uani 1 d . . .
H133 H 0.7878 0.9176 0.4746 0.081(13) Uiso 1 calc R . .
C134 C 0.6908(3) 1.0410(4) 0.3594(3) 0.0622(9) Uani 1 d . . .
H134 H 0.6255 1.0369 0.3707 0.076(12) Uiso 1 calc R . .
C135 C 0.6908(3) 1.1183(4) 0.2806(3) 0.0629(9) Uani 1 d . . .
H135 H 0.6252 1.1665 0.2386 0.074(12) Uiso 1 calc R . .
C136 C 0.7877(3) 1.1245(3) 0.2636(2) 0.0518(7) Uani 1 d . . .
H136 H 0.7876 1.1764 0.2101 0.068(11) Uiso 1 calc R . .
C141 C 1.1320(2) 0.9229(2) 0.36619(18) 0.0401(6) Uani 1 d . . .
C142 C 1.1399(3) 0.8191(3) 0.3627(2) 0.0497(7) Uani 1 d . . .
H142 H 1.0812 0.8245 0.3306 0.057(10) Uiso 1 calc R . .
C143 C 1.2346(3) 0.7089(3) 0.4066(2) 0.0603(9) Uani 1 d . . .
H143 H 1.2399 0.6398 0.4041 0.070(11) Uiso 1 calc R . .
C144 C 1.3209(3) 0.7006(3) 0.4538(3) 0.0662(10) Uani 1 d . . .
H144 H 1.3853 0.6259 0.4825 0.077(12) Uiso 1 calc R . .
C145 C 1.3137(3) 0.8013(4) 0.4595(3) 0.0677(10) Uani 1 d . . .
H145 H 1.3722 0.7943 0.4930 0.112(18) Uiso 1 calc R . .
C146 C 1.2194(3) 0.9134(3) 0.4152(2) 0.0512(7) Uani 1 d . . .
H146 H 1.2147 0.9819 0.4184 0.050(9) Uiso 1 calc R . .
P2 P 0.29861(6) 0.15023(6) 0.84046(5) 0.03572(14) Uani 1 d . . .
C211 C 0.3287(2) -0.0035(2) 0.88993(18) 0.0383(6) Uani 1 d . . .
C212 C 0.4392(3) -0.0987(3) 0.9118(2) 0.0503(7) Uani 1 d . . .
H212 H 0.4990 -0.0837 0.9004 0.053(9) Uiso 1 calc R . .
C213 C 0.4606(3) -0.2169(3) 0.9510(2) 0.0597(9) Uani 1 d . . .
H213 H 0.5345 -0.2808 0.9648 0.066(11) Uiso 1 calc R . .
C214 C 0.3736(4) -0.2388(3) 0.9690(2) 0.0612(9) Uani 1 d . . .
H214 H 0.3884 -0.3179 0.9951 0.077(12) Uiso 1 calc R . .
C215 C 0.2640(3) -0.1455(3) 0.9490(2) 0.0614(9) Uani 1 d . . .
H215 H 0.2052 -0.1614 0.9629 0.061(10) Uiso 1 calc R . .
C216 C 0.2408(3) -0.0271(3) 0.9082(2) 0.0515(7) Uani 1 d . . .
H216 H 0.1663 0.0361 0.8931 0.067(11) Uiso 1 calc R . .
C221 C 0.1903(2) 0.2328(2) 0.74547(18) 0.0398(6) Uani 1 d . . .
C222 C 0.0770(3) 0.2746(3) 0.7542(2) 0.0506(7) Uani 1 d . . .
H222 H 0.0579 0.2618 0.8086 0.068(11) Uiso 1 calc R . .
C223 C -0.0066(3) 0.3350(3) 0.6820(2) 0.0537(8) Uani 1 d . . .
H223 H -0.0819 0.3617 0.6881 0.070(12) Uiso 1 calc R . .
C224 C 0.0201(3) 0.3560(3) 0.6015(2) 0.0549(8) Uani 1 d . . .
H224 H -0.0370 0.3972 0.5533 0.059(10) Uiso 1 calc R . .
C225 C 0.1307(3) 0.3163(4) 0.5920(2) 0.0658(10) Uani 1 d . . .
H225 H 0.1487 0.3308 0.5372 0.094(15) Uiso 1 calc R . .
C226 C 0.2161(3) 0.2546(3) 0.6637(2) 0.0549(8) Uani 1 d . . .
H226 H 0.2912 0.2277 0.6568 0.065(11) Uiso 1 calc R . .
C231 C 0.4265(2) 0.1514(2) 0.81400(19) 0.0406(6) Uani 1 d . . .
C232 C 0.4654(3) 0.2103(3) 0.8455(2) 0.0514(7) Uani 1 d . . .
H232 H 0.4253 0.2495 0.8801 0.067(11) Uiso 1 calc R . .
C233 C 0.5644(3) 0.2104(3) 0.8251(3) 0.0632(9) Uani 1 d . . .
H233 H 0.5913 0.2487 0.8468 0.075(12) Uiso 1 calc R . .
C234 C 0.6227(3) 0.1541(4) 0.7731(3) 0.0651(10) Uani 1 d . . .
H234 H 0.6880 0.1562 0.7585 0.077(12) Uiso 1 calc R . .
C235 C 0.5853(3) 0.0947(3) 0.7423(3) 0.0610(9) Uani 1 d . . .
H235 H 0.6260 0.0562 0.7076 0.080(13) Uiso 1 calc R . .
C236 C 0.4881(3) 0.0917(3) 0.7626(2) 0.0494(7) Uani 1 d . . .
H236 H 0.4636 0.0505 0.7423 0.044(8) Uiso 1 calc R . .
C241 C 0.2484(2) 0.2214(2) 0.91512(19) 0.0405(6) Uani 1 d . . .
C242 C 0.2790(3) 0.1529(3) 1.0030(2) 0.0473(7) Uani 1 d . . .
H242 H 0.3196 0.0692 1.0235 0.067(11) Uiso 1 calc R . .
C243 C 0.2491(3) 0.2089(4) 1.0605(2) 0.0588(8) Uani 1 d . . .
H243 H 0.2712 0.1631 1.1195 0.083(14) Uiso 1 calc R . .
C244 C 0.1868(3) 0.3322(4) 1.0300(3) 0.0664(10) Uani 1 d . . .
H244 H 0.1667 0.3699 1.0686 0.083(13) Uiso 1 calc R . .
C245 C 0.1542(5) 0.4001(4) 0.9437(3) 0.0848(14) Uani 1 d . . .
H245 H 0.1111 0.4837 0.9239 0.117(18) Uiso 1 calc R . .
C246 C 0.1845(4) 0.3459(3) 0.8851(3) 0.0690(11) Uani 1 d . . .
H246 H 0.1622 0.3926 0.8262 0.080(13) Uiso 1 calc R . .
O2 O 0.3819(3) 0.0387(3) 0.4130(2) 0.0807(8) Uani 1 d . . .
H011 H 0.3812 0.0952 0.3593 0.114(18) Uiso 1 d . . .
H012 H 0.3801 0.0961 0.4403 0.15(2) Uiso 1 d . . .
O3 O 0.6030(3) -0.1531(3) 0.4812(2) 0.0949(10) Uani 1 d . . .
O4 O 0.3789(5) 0.4046(5) 0.5640(4) 0.172(2) Uiso 1 d . . .

loop_
_atom_site_aniso_label
_atom_site_aniso_U_11
_atom_site_aniso_U_22
_atom_site_aniso_U_33
_atom_site_aniso_U_23
_atom_site_aniso_U_13
_atom_site_aniso_U_12
W 0.04268(7) 0.03267(6) 0.03812(7) -0.01369(4) 0.00821(4) -0.01908(5)
O1 0.0516(13) 0.0624(14) 0.0633(15) -0.0218(11) 0.0097(11) -0.0333(11)
C1 0.0507(16) 0.0372(14) 0.0442(16) -0.0153(12) 0.0050(13) -0.0221(13)
N1 0.081(2) 0.0701(19) 0.0511(18) -0.0263(15) 0.0220(16) -0.0397(17)
C2 0.0529(17) 0.0354(14) 0.0435(16) -0.0153(12) 0.0083(13) -0.0189(13)
N2 0.079(2) 0.0449(16) 0.081(2) -0.0285(15) 0.0149(17) -0.0298(15)
C3 0.0539(17) 0.0356(14) 0.0471(17) -0.0162(12) 0.0098(13) -0.0205(13)
N3 0.093(2) 0.0631(18) 0.0427(16) -0.0197(13) 0.0152(15) -0.0393(17)
C4 0.0528(17) 0.0377(14) 0.0417(15) -0.0162(12) 0.0086(13) -0.0223(13)
N4 0.077(2) 0.0418(15) 0.0675(19) -0.0220(13) 0.0121(16) -0.0244(14)
N5 0.0484(14) 0.0440(13) 0.0439(14) -0.0147(11) 0.0050(11) -0.0213(11)
C5 0.0492(18) 0.071(2) 0.055(2) -0.0283(17) 0.0103(15) -0.0232(16)
C6 0.053(2) 0.100(3) 0.062(2) -0.028(2) 0.0129(18) -0.035(2)
N6 0.064(2) 0.109(3) 0.069(2) -0.017(2) -0.0020(18) -0.051(2)
C7 0.092(3) 0.142(4) 0.061(3) -0.039(3) 0.012(2) -0.081(3)
C8 0.081(3) 0.115(3) 0.055(2) -0.040(2) 0.019(2) -0.065(3)
P1 0.0409(4) 0.0336(3) 0.0359(3) -0.0143(3) 0.0081(3) -0.0212(3)
C111 0.0481(15) 0.0352(13) 0.0407(15) -0.0146(11) 0.0063(12) -0.0237(12)
C112 0.0530(17) 0.0472(16) 0.0534(18) -0.0263(14) 0.0089(14) -0.0242(14)
C113 0.082(3) 0.0537(19) 0.071(2) -0.0391(18) 0.010(2) -0.0286(19)
C114 0.126(4) 0.054(2) 0.066(2) -0.0283(18) 0.009(2) -0.055(2)
C115 0.120(4) 0.081(3) 0.070(3) -0.030(2) 0.024(2) -0.082(3)
C116 0.075(2) 0.063(2) 0.061(2) -0.0270(17) 0.0215(18) -0.0496(19)
C121 0.0393(14) 0.0377(13) 0.0365(14) -0.0137(11) 0.0080(11) -0.0200(11)
C122 0.0488(16) 0.0429(15) 0.0442(16) -0.0188(12) 0.0130(13) -0.0212(13)
C123 0.061(2) 0.069(2) 0.0477(18) -0.0319(16) 0.0185(15) -0.0312(17)
C124 0.0549(19) 0.082(2) 0.0383(17) -0.0176(16) 0.0108(14) -0.0373(18)
C125 0.0525(18) 0.0533(18) 0.0467(18) -0.0025(14) 0.0043(14) -0.0243(15)
C126 0.0566(18) 0.0384(15) 0.0460(17) -0.0105(13) 0.0089(14) -0.0201(14)
C131 0.0462(15) 0.0391(13) 0.0402(14) -0.0189(11) 0.0105(12) -0.0262(12)
C132 0.0525(18) 0.0586(18) 0.0435(17) -0.0126(14) 0.0072(14) -0.0324(15)
C133 0.071(2) 0.076(2) 0.053(2) -0.0207(17) 0.0226(17) -0.050(2)
C134 0.058(2) 0.080(2) 0.074(2) -0.036(2) 0.0237(18) -0.0499(19)
C135 0.0516(19) 0.077(2) 0.063(2) -0.0214(18) 0.0044(17) -0.0390(18)
C136 0.0535(18) 0.0537(17) 0.0472(17) -0.0110(14) 0.0043(14) -0.0321(15)
C141 0.0447(15) 0.0390(13) 0.0352(14) -0.0125(11) 0.0071(11) -0.0214(12)
C142 0.0581(19) 0.0388(15) 0.0504(17) -0.0132(13) 0.0057(15) -0.0258(14)
C143 0.068(2) 0.0386(16) 0.063(2) -0.0124(14) 0.0126(18) -0.0231(15)
C144 0.056(2) 0.0440(18) 0.065(2) -0.0052(16) 0.0038(17) -0.0117(16)
C145 0.054(2) 0.071(2) 0.061(2) -0.0142(18) -0.0047(17) -0.0265(18)
C146 0.0544(18) 0.0510(17) 0.0482(17) -0.0163(14) 0.0034(14) -0.0286(15)
P2 0.0373(3) 0.0364(3) 0.0415(4) -0.0196(3) 0.0128(3) -0.0216(3)
C211 0.0445(14) 0.0379(13) 0.0419(14) -0.0196(11) 0.0134(12) -0.0248(12)
C212 0.0467(16) 0.0433(15) 0.061(2) -0.0190(14) 0.0102(14) -0.0238(13)
C213 0.067(2) 0.0379(16) 0.065(2) -0.0177(15) 0.0110(17) -0.0213(16)
C214 0.094(3) 0.0431(17) 0.057(2) -0.0187(15) 0.0174(19) -0.0429(19)
C215 0.081(3) 0.066(2) 0.066(2) -0.0288(18) 0.0292(19) -0.057(2)
C216 0.0525(18) 0.0516(17) 0.064(2) -0.0273(15) 0.0234(15) -0.0335(15)
C221 0.0420(14) 0.0377(13) 0.0428(15) -0.0177(11) 0.0108(12) -0.0210(12)
C222 0.0426(16) 0.0549(17) 0.0494(18) -0.0194(14) 0.0140(13) -0.0215(14)
C223 0.0406(16) 0.0526(18) 0.064(2) -0.0231(15) 0.0057(14) -0.0200(14)
C224 0.0551(19) 0.0508(17) 0.0524(19) -0.0213(15) -0.0020(15) -0.0206(15)
C225 0.068(2) 0.085(3) 0.0436(19) -0.0305(18) 0.0143(17) -0.035(2)
C226 0.0497(18) 0.070(2) 0.0458(17) -0.0259(15) 0.0164(14) -0.0285(16)
C231 0.0396(14) 0.0391(13) 0.0467(16) -0.0156(12) 0.0123(12) -0.0232(12)
C232 0.0591(19) 0.0548(18) 0.0577(19) -0.0263(15) 0.0193(16) -0.0387(16)
C233 0.065(2) 0.077(2) 0.074(2) -0.031(2) 0.0189(19) -0.054(2)
C234 0.0507(19) 0.077(2) 0.075(2) -0.022(2) 0.0191(18) -0.0434(18)
C235 0.0470(18) 0.068(2) 0.072(2) -0.0291(18) 0.0272(17) -0.0307(17)
C236 0.0465(16) 0.0537(17) 0.061(2) -0.0309(15) 0.0206(15) -0.0295(14)
C241 0.0427(14) 0.0437(14) 0.0470(16) -0.0258(12) 0.0143(12) -0.0250(12)
C242 0.0430(15) 0.0527(17) 0.0493(17) -0.0252(14) 0.0091(13) -0.0226(14)
C243 0.058(2) 0.081(2) 0.050(2) -0.0372(18) 0.0160(16) -0.0362(18)
C244 0.076(2) 0.083(3) 0.075(3) -0.058(2) 0.028(2) -0.045(2)
C245 0.121(4) 0.053(2) 0.088(3) -0.047(2) 0.023(3) -0.036(2)
C246 0.102(3) 0.0460(18) 0.055(2) -0.0248(16) 0.014(2) -0.0308(19)
O2 0.086(2) 0.0822(19) 0.082(2) -0.0232(16) 0.0154(16) -0.0542(17)
O3 0.106(2) 0.0648(18) 0.089(2) -0.0172(16) 0.0174(19) -0.0338(17)

loop_
_atom_type_symbol
_atom_type_description
_atom_type_scat_dispersion_real
_atom_type_scat_dispersion_imag
_atom_type_scat_source
W W -0.8490 6.8722 'International Tables Vol C Tables 4.2.6.8 and 6.1.1.4'
P P 0.1023 0.0942 'International Tables Vol C Tables 4.2.6.8 and 6.1.1.4'
O O 0.0106 0.0060 'International Tables Vol C Tables 4.2.6.8 and 6.1.1.4'
N N 0.0061 0.0033 'International Tables Vol C Tables 4.2.6.8 and 6.1.1.4'
C C 0.0033 0.0016 'International Tables Vol C Tables 4.2.6.8 and 6.1.1.4'
H H 0.0000 0.0000 'International Tables Vol C Tables 4.2.6.8 and 6.1.1.4'

loop_
_geom_angle_atom_site_label_1
_geom_angle_atom_site_label_2
_geom_angle_atom_site_label_3
_geom_angle
_geom_angle_site_symmetry_1
_geom_angle_site_symmetry_3
_geom_angle_publ_flag
O1 W C1 99.26(12) . . ?
O1 W C3 100.75(12) . . ?
C1 W C3 159.93(12) . . ?
O1 W C4 100.48(12) . . ?
C1 W C4 88.41(11) . . ?
C3 W C4 86.44(11) . . ?
O1 W C2 99.16(12) . . ?
C1 W C2 89.55(11) . . ?
C3 W C2 88.82(11) . . ?
C4 W C2 160.33(12) . . ?
O1 W N5 175.97(9) . . ?
C1 W N5 79.69(10) . . ?
C3 W N5 80.46(11) . . ?
C4 W N5 83.41(10) . . ?
C2 W N5 76.98(10) . . ?
N1 C1 W 177.9(3) . . ?
N2 C2 W 177.1(3) . . ?
N3 C3 W 179.5(3) . . ?
N4 C4 W 174.1(3) . . ?
C5 N5 C8 113.9(3) . . ?
C5 N5 W 123.5(2) . . ?
C8 N5 W 121.8(2) . . ?
N5 C5 C6 122.9(4) . . ?
N5 C5 H5 118.6 . . ?
C6 C5 H5 118.6 . . ?
N6 C6 C5 122.9(4) . . ?
N6 C6 H6 118.6 . . ?
C5 C6 H6 118.6 . . ?
C6 N6 C7 115.1(4) . . ?
N6 C7 C8 122.8(4) . . ?
N6 C7 H7 118.6 . . ?
C8 C7 H7 118.6 . . ?
N5 C8 C7 122.5(4) . . ?
N5 C8 H8 118.8 . . ?
C7 C8 H8 118.8 . . ?
C121 P1 C131 109.54(13) . . ?
C121 P1 C141 110.82(13) . . ?
C131 P1 C141 108.21(13) . . ?
C121 P1 C111 107.43(13) . . ?
C131 P1 C111 109.68(13) . . ?
C141 P1 C111 111.15(13) . . ?
C112 C111 C116 120.7(3) . . ?
C112 C111 P1 120.2(2) . . ?
C116 C111 P1 118.9(2) . . ?
C111 C112 C113 119.4(3) . . ?
C111 C112 H112 120.3 . . ?
C113 C112 H112 120.3 . . ?
C114 C113 C112 119.7(4) . . ?
C114 C113 H113 120.2 . . ?
C112 C113 H113 120.2 . . ?
C113 C114 C115 121.2(3) . . ?
C113 C114 H114 119.4 . . ?
C115 C114 H114 119.4 . . ?
C114 C115 C116 120.1(4) . . ?
C114 C115 H115 120.0 . . ?
C116 C115 H115 120.0 . . ?
C115 C116 C111 119.0(4) . . ?
C115 C116 H116 120.5 . . ?
C111 C116 H116 120.5 . . ?
C122 C121 C126 119.8(3) . . ?
C122 C121 P1 120.0(2) . . ?
C126 C121 P1 120.0(2) . . ?
C123 C122 C121 119.5(3) . . ?
C123 C122 H122 120.3 . . ?
C121 C122 H122 120.3 . . ?
C124 C123 C122 120.3(3) . . ?
C124 C123 H123 119.8 . . ?
C122 C123 H123 119.8 . . ?
C125 C124 C123 120.6(3) . . ?
C125 C124 H124 119.7 . . ?
C123 C124 H124 119.7 . . ?
C124 C125 C126 120.1(3) . . ?
C124 C125 H125 119.9 . . ?
C126 C125 H125 119.9 . . ?
C125 C126 C121 119.7(3) . . ?
C125 C126 H126 120.2 . . ?
C121 C126 H126 120.2 . . ?
C136 C131 C132 119.7(3) . . ?
C136 C131 P1 119.9(2) . . ?
C132 C131 P1 120.4(2) . . ?
C133 C132 C131 119.4(3) . . ?
C133 C132 H132 120.3 . . ?
C131 C132 H132 120.3 . . ?
C134 C133 C132 120.9(3) . . ?
C134 C133 H133 119.6 . . ?
C132 C133 H133 119.6 . . ?
C135 C134 C133 119.7(3) . . ?
C135 C134 H134 120.1 . . ?
C133 C134 H134 120.1 . . ?
C134 C135 C136 120.2(3) . . ?
C134 C135 H135 119.9 . . ?
C136 C135 H135 119.9 . . ?
C135 C136 C131 120.0(3) . . ?
C135 C136 H136 120.0 . . ?
C131 C136 H136 120.0 . . ?
C146 C141 C142 119.5(3) . . ?
C146 C141 P1 121.5(2) . . ?
C142 C141 P1 119.1(2) . . ?
C143 C142 C141 119.9(3) . . ?
C143 C142 H142 120.0 . . ?
C141 C142 H142 120.0 . . ?
C144 C143 C142 120.2(3) . . ?
C144 C143 H143 119.9 . . ?
C142 C143 H143 119.9 . . ?
C143 C144 C145 120.8(3) . . ?
C143 C144 H144 119.6 . . ?
C145 C144 H144 119.6 . . ?
C144 C145 C146 119.9(4) . . ?
C144 C145 H145 120.0 . . ?
C146 C145 H145 120.0 . . ?
C145 C146 C141 119.7(3) . . ?
C145 C146 H146 120.2 . . ?
C141 C146 H146 120.2 . . ?
C241 P2 C231 109.09(14) . . ?
C241 P2 C221 108.34(13) . . ?
C231 P2 C221 110.51(13) . . ?
C241 P2 C211 109.16(13) . . ?
C231 P2 C211 109.14(13) . . ?
C221 P2 C211 110.57(13) . . ?
C216 C211 C212 119.4(3) . . ?
C216 C211 P2 119.7(2) . . ?
C212 C211 P2 120.9(2) . . ?
C211 C212 C213 119.9(3) . . ?
C211 C212 H212 120.1 . . ?
C213 C212 H212 120.1 . . ?
C214 C213 C212 120.1(3) . . ?
C214 C213 H213 119.9 . . ?
C212 C213 H213 119.9 . . ?
C213 C214 C215 120.6(3) . . ?
C213 C214 H214 119.7 . . ?
C215 C214 H214 119.7 . . ?
C214 C215 C216 120.1(3) . . ?
C214 C215 H215 120.0 . . ?
C216 C215 H215 120.0 . . ?
C211 C216 C215 119.8(3) . . ?
C211 C216 H216 120.1 . . ?
C215 C216 H216 120.1 . . ?
C226 C221 C222 118.9(3) . . ?
C226 C221 P2 121.8(2) . . ?
C222 C221 P2 119.3(2) . . ?
C223 C222 C221 119.8(3) . . ?
C223 C222 H222 120.1 . . ?
C221 C222 H222 120.1 . . ?
C224 C223 C222 120.7(3) . . ?
C224 C223 H223 119.7 . . ?
C222 C223 H223 119.7 . . ?
C225 C224 C223 120.0(3) . . ?
C225 C224 H224 120.0 . . ?
C223 C224 H224 120.0 . . ?
C224 C225 C226 120.2(3) . . ?
C224 C225 H225 119.9 . . ?
C226 C225 H225 119.9 . . ?
C221 C226 C225 120.3(3) . . ?
C221 C226 H226 119.8 . . ?
C225 C226 H226 119.8 . . ?
C232 C231 C236 119.7(3) . . ?
C232 C231 P2 120.0(2) . . ?
C236 C231 P2 120.3(2) . . ?
C233 C232 C231 119.6(3) . . ?
C233 C232 H232 120.2 . . ?
C231 C232 H232 120.2 . . ?
C234 C233 C232 120.2(3) . . ?
C234 C233 H233 119.9 . . ?
C232 C233 H233 119.9 . . ?
C233 C234 C235 120.5(3) . . ?
C233 C234 H234 119.8 . . ?
C235 C234 H234 119.8 . . ?
C234 C235 C236 120.5(3) . . ?
C234 C235 H235 119.7 . . ?
C236 C235 H235 119.7 . . ?
C235 C236 C231 119.4(3) . . ?
C235 C236 H236 120.3 . . ?
C231 C236 H236 120.3 . . ?
C246 C241 C242 119.7(3) . . ?
C246 C241 P2 119.9(2) . . ?
C242 C241 P2 120.3(2) . . ?
C243 C242 C241 120.1(3) . . ?
C243 C242 H242 120.0 . . ?
C241 C242 H242 120.0 . . ?
C244 C243 C242 119.7(3) . . ?
C244 C243 H243 120.2 . . ?
C242 C243 H243 120.2 . . ?
C245 C244 C243 120.6(3) . . ?
C245 C244 H244 119.7 . . ?
C243 C244 H244 119.7 . . ?
C244 C245 C246 120.6(4) . . ?
C244 C245 H245 119.7 . . ?
C246 C245 H245 119.7 . . ?
C241 C246 C245 119.3(4) . . ?
C241 C246 H246 120.3 . . ?
C245 C246 H246 120.3 . . ?
H011 O2 H012 87.1(2) . . ?

loop_
_geom_bond_atom_site_label_1
_geom_bond_atom_site_label_2
_geom_bond_distance
_geom_bond_site_symmetry_2
_geom_bond_publ_flag
W O1 1.686(2) . ?
W C1 2.142(3) . ?
W C3 2.142(3) . ?
W C4 2.144(3) . ?
W C2 2.148(3) . ?
W N5 2.521(3) . ?
C1 N1 1.145(4) . ?
C2 N2 1.139(4) . ?
C3 N3 1.153(4) . ?
C4 N4 1.148(4) . ?
N5 C5 1.328(4) . ?
N5 C8 1.334(5) . ?
C5 C6 1.385(5) . ?
C5 H5 0.9300 . ?
C6 N6 1.298(6) . ?
C6 H6 0.9300 . ?
N6 C7 1.328(6) . ?
C7 C8 1.376(6) . ?
C7 H7 0.9300 . ?
C8 H8 0.9300 . ?
P1 C121 1.793(3) . ?
P1 C131 1.795(3) . ?
P1 C141 1.799(3) . ?
P1 C111 1.801(3) . ?
C111 C112 1.382(4) . ?
C111 C116 1.396(4) . ?
C112 C113 1.394(4) . ?
C112 H112 0.9300 . ?
C113 C114 1.366(6) . ?
C113 H113 0.9300 . ?
C114 C115 1.377(6) . ?
C114 H114 0.9300 . ?
C115 C116 1.383(5) . ?
C115 H115 0.9300 . ?
C116 H116 0.9300 . ?
C121 C122 1.392(4) . ?
C121 C126 1.394(4) . ?
C122 C123 1.384(4) . ?
C122 H122 0.9300 . ?
C123 C124 1.379(5) . ?
C123 H123 0.9300 . ?
C124 C125 1.366(5) . ?
C124 H124 0.9300 . ?
C125 C126 1.389(5) . ?
C125 H125 0.9300 . ?
C126 H126 0.9300 . ?
C131 C136 1.384(4) . ?
C131 C132 1.391(4) . ?
C132 C133 1.376(5) . ?
C132 H132 0.9300 . ?
C133 C134 1.376(5) . ?
C133 H133 0.9300 . ?
C134 C135 1.376(5) . ?
C134 H134 0.9300 . ?
C135 C136 1.381(5) . ?
C135 H135 0.9300 . ?
C136 H136 0.9300 . ?
C141 C146 1.386(4) . ?
C141 C142 1.395(4) . ?
C142 C143 1.374(5) . ?
C142 H142 0.9300 . ?
C143 C144 1.366(5) . ?
C143 H143 0.9300 . ?
C144 C145 1.372(6) . ?
C144 H144 0.9300 . ?
C145 C146 1.385(5) . ?
C145 H145 0.9300 . ?
C146 H146 0.9300 . ?
P2 C241 1.796(3) . ?
P2 C231 1.796(3) . ?
P2 C221 1.799(3) . ?
P2 C211 1.801(3) . ?
C211 C216 1.383(4) . ?
C211 C212 1.387(4) . ?
C212 C213 1.394(4) . ?
C212 H212 0.9300 . ?
C213 C214 1.358(5) . ?
C213 H213 0.9300 . ?
C214 C215 1.372(5) . ?
C214 H214 0.9300 . ?
C215 C216 1.390(4) . ?
C215 H215 0.9300 . ?
C216 H216 0.9300 . ?
C221 C226 1.384(4) . ?
C221 C222 1.395(4) . ?
C222 C223 1.381(5) . ?
C222 H222 0.9300 . ?
C223 C224 1.368(5) . ?
C223 H223 0.9300 . ?
C224 C225 1.368(5) . ?
C224 H224 0.9300 . ?
C225 C226 1.386(5) . ?
C225 H225 0.9300 . ?
C226 H226 0.9300 . ?
C231 C232 1.388(4) . ?
C231 C236 1.400(4) . ?
C232 C233 1.385(5) . ?
C232 H232 0.9300 . ?
C233 C234 1.371(6) . ?
C233 H233 0.9300 . ?
C234 C235 1.372(5) . ?
C234 H234 0.9300 . ?
C235 C236 1.377(4) . ?
C235 H235 0.9300 . ?
C236 H236 0.9300 . ?
C241 C246 1.386(4) . ?
C241 C242 1.386(4) . ?
C242 C243 1.386(4) . ?
C242 H242 0.9300 . ?
C243 C244 1.371(5) . ?
C243 H243 0.9300 . ?
C244 C245 1.363(6) . ?
C244 H244 0.9300 . ?
C245 C246 1.387(5) . ?
C245 H245 0.9300 . ?
C246 H246 0.9300 . ?
O2 H011 0.958(3) . ?
O2 H012 1.034(3) . ?
